data_7016787
loop_
_publ_author_name
'Chen, Li-Juan'
'Su, Jiang-Bo'
'Huang, Rong-Bin'
'Lin, Shen'
'Yang, Ming-Xing'
'Huang, Hua'

_publ_section_title
;
 A tri-layer structure consisting of novel heptacobaltate clusters and
 single cobalt centers bridged by 5-tert-butyl isophthalate.
;
_journal_issue 38
_journal_name_full 'Dalton transactions (Cambridge, England : 2003)'
_journal_page_first 9731
_journal_page_last 9736
_journal_paper_doi 10.1039/c1dt10723b
_journal_volume 40
_journal_year 2011
_chemical_formula_moiety 'C72 H118 Co8 O49'
_chemical_formula_sum 'C72 H118 Co8 O49'
_chemical_formula_weight 2239.10
_chemical_name_systematic
;
?
;
_space_group_IT_number 148
_symmetry_cell_setting trigonal
_symmetry_space_group_name_Hall '-R 3'
_symmetry_space_group_name_H-M 'R -3 :H'
_atom_sites_solution_hydrogens geom
_atom_sites_solution_primary direct
_atom_sites_solution_secondary difmap
_audit_creation_method SHELXL-97
_cell_angle_alpha 90.00
_cell_angle_beta 90.00
_cell_angle_gamma 120.00
_cell_formula_units_Z 6
_cell_length_a 18.639
_cell_length_b 18.639
_cell_length_c 52.3330(4)
_cell_measurement_reflns_used 18479
_cell_measurement_temperature 296(2)
_cell_measurement_theta_max 27.48
_cell_measurement_theta_min 1.17
_cell_volume 15745.32(12)
_computing_cell_refinement '(CrystalClear; Rigaku, 2002)'
_computing_data_collection '(CrystalClear; Rigaku, 2002)'
_computing_data_reduction '(CrystalClear; Rigaku, 2002)'
_computing_molecular_graphics 'SHELXL-97 (Sheldrick, 1997)'
_computing_publication_material 'SHELXL-97 (Sheldrick, 1997)'
_computing_structure_refinement 'SHELXL-97 (Sheldrick, 1997)'
_computing_structure_solution 'SHELXS-97 (Sheldrick, 1990)'
_diffrn_ambient_temperature 296(2)
_diffrn_measured_fraction_theta_full 0.992
_diffrn_measured_fraction_theta_max 0.992
_diffrn_measurement_device_type 'Rigaku Mercury CCD'
_diffrn_measurement_method '\w scan'
_diffrn_radiation_monochromator graphite
_diffrn_radiation_source 'fine-focus sealed tube'
_diffrn_radiation_type MoK\a
_diffrn_radiation_wavelength 0.71073
_diffrn_reflns_av_R_equivalents 0.0307
_diffrn_reflns_av_sigmaI/netI 0.0391
_diffrn_reflns_limit_h_max 24
_diffrn_reflns_limit_h_min -24
_diffrn_reflns_limit_k_max 21
_diffrn_reflns_limit_k_min -24
_diffrn_reflns_limit_l_max 67
_diffrn_reflns_limit_l_min -51
_diffrn_reflns_number 29832
_diffrn_reflns_theta_full 27.48
_diffrn_reflns_theta_max 27.48
_diffrn_reflns_theta_min 1.17
_exptl_absorpt_coefficient_mu 1.318
_exptl_absorpt_correction_type multi-scan
_exptl_absorpt_process_details '(CrystalClear; Rigaku, 2002)'
_exptl_crystal_colour red
_exptl_crystal_density_diffrn 1.417
_exptl_crystal_density_method 'not measured'
_exptl_crystal_description prism
_exptl_crystal_F_000 6948
_exptl_crystal_size_max 0.40
_exptl_crystal_size_mid 0.30
_exptl_crystal_size_min 0.25
_refine_diff_density_max 3.518
_refine_diff_density_min -0.895
_refine_diff_density_rms 0.145
_refine_ls_extinction_method none
_refine_ls_goodness_of_fit_ref 1.048
_refine_ls_hydrogen_treatment mixed
_refine_ls_matrix_type full
_refine_ls_number_parameters 431
_refine_ls_number_reflns 7978
_refine_ls_number_restraints 20
_refine_ls_restrained_S_all 1.061
_refine_ls_R_factor_all 0.0794
_refine_ls_R_factor_gt 0.0585
_refine_ls_shift/su_max 0.001
_refine_ls_shift/su_mean 0.000
_refine_ls_structure_factor_coef Fsqd
_refine_ls_weighting_details 'calc w=1/[\s^2^(Fo^2^)+(0.1358P)^2^+36.0736P] where P=(Fo^2^+2Fc^2^)/3'
_refine_ls_weighting_scheme calc
_refine_ls_wR_factor_gt 0.1862
_refine_ls_wR_factor_ref 0.2082
_reflns_number_gt 5968
_reflns_number_total 7978
_reflns_threshold_expression >2sigma(I)
_cod_data_source_file c1dt10723b.txt
_cod_data_source_block d
_cod_original_cell_volume 15744.80(12)
_cod_original_sg_symbol_H-M R-3
_cod_database_code 7016787

loop_
_symmetry_equiv_pos_as_xyz
'x, y, z'
'-y, x-y, z'
'-x+y, -x, z'
'x+2/3, y+1/3, z+1/3'
'-y+2/3, x-y+1/3, z+1/3'
'-x+y+2/3, -x+1/3, z+1/3'
'x+1/3, y+2/3, z+2/3'
'-y+1/3, x-y+2/3, z+2/3'
'-x+y+1/3, -x+2/3, z+2/3'
'-x, -y, -z'
'y, -x+y, -z'
'x-y, x, -z'
'-x+2/3, -y+1/3, -z+1/3'
'y+2/3, -x+y+1/3, -z+1/3'
'x-y+2/3, x+1/3, -z+1/3'
'-x+1/3, -y+2/3, -z+2/3'
'y+1/3, -x+y+2/3, -z+2/3'
'x-y+1/3, x+2/3, -z+2/3'

loop_
_atom_site_label
_atom_site_type_symbol
_atom_site_fract_x
_atom_site_fract_y
_atom_site_fract_z
_atom_site_U_iso_or_equiv
_atom_site_adp_type
_atom_site_occupancy
_atom_site_symmetry_multiplicity
_atom_site_calc_flag
_atom_site_refinement_flags
_atom_site_disorder_assembly
_atom_site_disorder_group
Co1 Co 0.0000 0.0000 0.196772(18) 0.0288(2) Uani 1 3 d S . .
Co2 Co 0.02018(3) 0.11909(3) 0.252394(10) 0.02559(17) Uani 1 1 d . . .
Co3 Co 0.07321(4) 0.18978(4) 0.189262(11) 0.03445(19) Uani 1 1 d . . .
Co4 Co 0.3333 0.6667 0.313100(16) 0.0196(2) Uani 1 3 d S . .
O1 O -0.0154(2) 0.2132(2) 0.20386(7) 0.0443(8) Uani 1 1 d . . .
O1W O -0.3528(7) -0.3474(5) 0.1504(2) 0.207(5) Uani 1 1 d . . .
O2 O -0.0808(2) 0.1164(2) 0.23405(6) 0.0401(7) Uani 1 1 d . . .
O2W O 0.0794(11) 0.3894(9) 0.2247(3) 0.304(8) Uani 1 1 d . . .
O3 O -0.1647(2) 0.3437(2) 0.16359(7) 0.0475(8) Uani 1 1 d . . .
O3W O 0.268(2) 0.5435(12) 0.2426(2) 0.280(17) Uani 0.50 1 d P . .
O4 O -0.30256(18) 0.26027(19) 0.16072(6) 0.0370(7) Uani 1 1 d . . .
O4W O 0.0484(14) 0.4688(17) 0.1906(3) 0.457(17) Uani 1 1 d . . .
O5 O 0.1175(2) 0.2627(2) 0.25963(7) 0.0578(10) Uani 1 1 d . . .
O5W O 0.281(4) 0.484(2) 0.2018(4) 0.49(4) Uani 0.50 1 d P . .
O6 O 0.1259(3) 0.1625(2) 0.27689(8) 0.0623(11) Uani 1 1 d . . .
O7 O 0.2922(3) 0.5497(2) 0.29363(7) 0.0623(11) Uani 1 1 d . . .
O8 O 0.3375(2) 0.5648(2) 0.33255(7) 0.0534(9) Uani 1 1 d . . .
O9 O 0.06662(18) 0.11082(17) 0.21715(5) 0.0307(6) Uani 1 1 d D . .
H9A H 0.1092(19) 0.110(3) 0.2216(10) 0.054(17) Uiso 1 1 d D . .
O10 O 0.0000 0.0000 0.26121(10) 0.0333(11) Uani 1 3 d SD . .
H10D H 0.0000 0.0000 0.27726(10) 0.06(3) Uiso 1 3 d SD . .
O11 O -0.0454(2) 0.1211(2) 0.28543(6) 0.0493(8) Uani 1 1 d . . .
H11D H -0.0888 0.0756 0.2828 0.059 Uiso 1 1 d R . .
H11E H -0.0240 0.1164 0.2990 0.059 Uiso 1 1 d R . .
O12 O 0.1699(2) 0.2929(2) 0.20981(8) 0.0594(10) Uani 1 1 d . . .
H12D H 0.2109 0.3112 0.2000 0.071 Uiso 1 1 d R . .
H12E H 0.1789 0.2708 0.2224 0.071 Uiso 1 1 d R . .
O13 O 0.0897(3) 0.2720(2) 0.16050(8) 0.0623(11) Uani 1 1 d . . .
H13A H 0.1151 0.2984 0.1474 0.075 Uiso 1 1 d R . .
H13B H 0.0535 0.2853 0.1631 0.075 Uiso 1 1 d R . .
C1 C -0.1517(3) 0.1789(3) 0.21510(8) 0.0385(10) Uani 1 1 d . . .
C2 C -0.1565(3) 0.2243(3) 0.19451(8) 0.0351(9) Uani 1 1 d . . .
H2A H -0.1132 0.2493 0.1828 0.042 Uiso 1 1 calc R . .
C3 C -0.2265(3) 0.2314(3) 0.19177(8) 0.0366(9) Uani 1 1 d . . .
C4 C -0.2901(3) 0.1951(4) 0.20964(9) 0.0496(13) Uani 1 1 d . . .
H4A H -0.3370 0.2000 0.2075 0.060 Uiso 1 1 calc R . .
C5 C -0.2856(3) 0.1520(4) 0.23048(10) 0.0594(16) Uani 1 1 d . . .
C6 C -0.2157(3) 0.1432(4) 0.23264(9) 0.0513(13) Uani 1 1 d . . .
H6A H -0.2121 0.1126 0.2461 0.062 Uiso 1 1 calc R . .
C7 C -0.0769(3) 0.1687(3) 0.21774(8) 0.0340(9) Uani 1 1 d . . .
C8 C -0.2317(3) 0.2813(3) 0.17025(8) 0.0348(9) Uani 1 1 d . . .
C9 C -0.3546(5) 0.1147(7) 0.25070(15) 0.104(3) Uani 1 1 d . . .
C10 C -0.3854(10) 0.0218(12) 0.2516(4) 0.327(16) Uani 1 1 d . . .
H10A H -0.4287 -0.0040 0.2641 0.490 Uiso 1 1 calc R . .
H10B H -0.3405 0.0131 0.2561 0.490 Uiso 1 1 calc R . .
H10C H -0.4066 -0.0021 0.2351 0.490 Uiso 1 1 calc R . .
C11 C -0.3172(9) 0.1522(16) 0.2759(2) 0.318(17) Uani 1 1 d . . .
H11A H -0.3592 0.1298 0.2889 0.477 Uiso 1 1 calc R . .
H11B H -0.2938 0.2112 0.2751 0.477 Uiso 1 1 calc R . .
H11C H -0.2744 0.1396 0.2800 0.477 Uiso 1 1 calc R . .
C12 C -0.4256(6) 0.1246(10) 0.2443(2) 0.176(7) Uani 1 1 d . . .
H12A H -0.4666 0.1003 0.2575 0.263 Uiso 1 1 calc R . .
H12B H -0.4490 0.0975 0.2284 0.263 Uiso 1 1 calc R . .
H12C H -0.4078 0.1825 0.2429 0.263 Uiso 1 1 calc R . .
C13 C 0.2098(3) 0.2956(3) 0.29499(9) 0.0418(10) Uani 1 1 d . . .
C14 C 0.2335(3) 0.3781(3) 0.29430(9) 0.0432(11) Uani 1 1 d . . .
H14A H 0.2146 0.3983 0.2813 0.052 Uiso 1 1 calc R . .
C15 C 0.2860(3) 0.4317(3) 0.31317(9) 0.0402(10) Uani 1 1 d . . .
C16 C 0.3154(3) 0.3998(3) 0.33217(9) 0.0442(11) Uani 1 1 d . . .
H16A H 0.3508 0.4359 0.3446 0.053 Uiso 1 1 calc R . .
C17 C 0.2942(3) 0.3170(3) 0.33340(9) 0.0450(11) Uani 1 1 d D A .
C18 C 0.2398(3) 0.2654(3) 0.31389(10) 0.0454(11) Uani 1 1 d . . .
H18A H 0.2237 0.2095 0.3138 0.055 Uiso 1 1 calc R . .
C19 C 0.1481(3) 0.2380(3) 0.27587(10) 0.0451(11) Uani 1 1 d . . .
C20 C 0.3064(3) 0.5193(3) 0.31310(9) 0.0430(11) Uani 1 1 d . . .
C21 C 0.3293(3) 0.2857(3) 0.35327(9) 0.0520(12) Uani 1 1 d D . .
C22 C 0.3729(15) 0.3469(8) 0.3736(3) 0.104(10) Uani 0.52(3) 1 d PD A 1
H22A H 0.3936 0.3239 0.3861 0.156 Uiso 0.52(3) 1 calc PR A 1
H22B H 0.3352 0.3608 0.3818 0.156 Uiso 0.52(3) 1 calc PR A 1
H22C H 0.4183 0.3959 0.3664 0.156 Uiso 0.52(3) 1 calc PR A 1
C23 C 0.3905(15) 0.2692(19) 0.3416(3) 0.122(12) Uani 0.52(3) 1 d PD A 1
H23A H 0.4130 0.2489 0.3544 0.182 Uiso 0.52(3) 1 calc PR A 1
H23B H 0.4343 0.3193 0.3343 0.182 Uiso 0.52(3) 1 calc PR A 1
H23C H 0.3646 0.2283 0.3284 0.182 Uiso 0.52(3) 1 calc PR A 1
C24 C 0.2645(9) 0.2096(9) 0.3652(3) 0.093(7) Uani 0.52(3) 1 d PD A 1
H24A H 0.2889 0.1913 0.3779 0.139 Uiso 0.52(3) 1 calc PR A 1
H24B H 0.2380 0.1675 0.3524 0.139 Uiso 0.52(3) 1 calc PR A 1
H24C H 0.2243 0.2203 0.3731 0.139 Uiso 0.52(3) 1 calc PR A 1
C22A C 0.303(3) 0.293(3) 0.3786(2) 0.41(5) Uani 0.48(3) 1 d PD A 2
H22D H 0.3259 0.2724 0.3910 0.608 Uiso 0.48(3) 1 calc PR A 2
H22E H 0.2436 0.2624 0.3796 0.608 Uiso 0.48(3) 1 calc PR A 2
H22F H 0.3219 0.3507 0.3822 0.608 Uiso 0.48(3) 1 calc PR A 2
C23A C 0.4200(6) 0.335(2) 0.3520(6) 0.153(17) Uani 0.48(3) 1 d PD A 2
H23D H 0.4436 0.3157 0.3647 0.230 Uiso 0.48(3) 1 calc PR A 2
H23E H 0.4376 0.3922 0.3551 0.230 Uiso 0.48(3) 1 calc PR A 2
H23F H 0.4383 0.3293 0.3353 0.230 Uiso 0.48(3) 1 calc PR A 2
C24A C 0.307(3) 0.2000(12) 0.3488(7) 0.25(3) Uani 0.48(3) 1 d PD A 2
H24D H 0.3316 0.1827 0.3619 0.374 Uiso 0.48(3) 1 calc PR A 2
H24E H 0.3278 0.1955 0.3324 0.374 Uiso 0.48(3) 1 calc PR A 2
H24F H 0.2482 0.1653 0.3492 0.374 Uiso 0.48(3) 1 calc PR A 2

loop_
_atom_site_aniso_label
_atom_site_aniso_U_11
_atom_site_aniso_U_22
_atom_site_aniso_U_33
_atom_site_aniso_U_23
_atom_site_aniso_U_13
_atom_site_aniso_U_12
Co1 0.0274(3) 0.0274(3) 0.0316(5) 0.000 0.000 0.01372(16)
Co2 0.0272(3) 0.0245(3) 0.0270(3) -0.00149(19) -0.0043(2) 0.0144(2)
Co3 0.0330(3) 0.0318(3) 0.0404(4) 0.0065(2) 0.0059(2) 0.0175(3)
Co4 0.0132(2) 0.0132(2) 0.0323(5) 0.000 0.000 0.00660(12)
O1 0.0397(18) 0.0461(19) 0.056(2) 0.0119(15) 0.0108(15) 0.0281(16)
O1W 0.241(11) 0.096(6) 0.244(11) -0.047(6) -0.119(9) 0.054(6)
O2 0.0425(18) 0.0436(18) 0.0405(17) 0.0070(14) 0.0010(13) 0.0263(15)
O2W 0.37(2) 0.231(15) 0.36(2) -0.079(14) -0.025(18) 0.191(17)
O3 0.0385(18) 0.0435(19) 0.057(2) 0.0163(15) -0.0023(15) 0.0177(15)
O3W 0.67(5) 0.191(17) 0.033(6) -0.026(8) -0.066(14) 0.26(3)
O4 0.0330(15) 0.0394(17) 0.0390(17) 0.0053(13) -0.0031(13) 0.0185(14)
O4W 0.58(3) 0.76(5) 0.36(2) -0.14(3) -0.22(2) 0.59(4)
O5 0.062(2) 0.062(2) 0.051(2) -0.0104(18) -0.0168(18) 0.032(2)
O5W 1.24(12) 0.41(5) 0.087(13) -0.027(19) -0.03(3) 0.61(7)
O6 0.055(2) 0.044(2) 0.082(3) -0.0189(19) -0.024(2) 0.0204(18)
O7 0.081(3) 0.044(2) 0.056(2) -0.0016(17) -0.023(2) 0.027(2)
O8 0.065(2) 0.045(2) 0.052(2) -0.0068(16) -0.0140(18) 0.0284(18)
O9 0.0291(15) 0.0302(15) 0.0332(15) -0.0010(11) -0.0029(12) 0.0151(12)
O10 0.0331(16) 0.0331(16) 0.034(3) 0.000 0.000 0.0166(8)
O11 0.056(2) 0.050(2) 0.0412(19) -0.0061(15) -0.0054(15) 0.0268(17)
O12 0.047(2) 0.053(2) 0.064(2) 0.0042(18) 0.0029(18) 0.0142(18)
O13 0.063(2) 0.063(2) 0.062(2) 0.0282(19) 0.0127(19) 0.033(2)
C1 0.037(2) 0.049(3) 0.037(2) 0.0033(19) -0.0016(18) 0.028(2)
C2 0.036(2) 0.036(2) 0.036(2) 0.0052(17) 0.0062(18) 0.0201(19)
C3 0.039(2) 0.041(2) 0.034(2) 0.0034(18) 0.0001(18) 0.023(2)
C4 0.052(3) 0.076(4) 0.039(3) 0.014(2) 0.007(2) 0.046(3)
C5 0.049(3) 0.096(5) 0.049(3) 0.029(3) 0.016(2) 0.048(3)
C6 0.052(3) 0.077(4) 0.038(3) 0.025(2) 0.011(2) 0.042(3)
C7 0.037(2) 0.036(2) 0.034(2) -0.0011(17) -0.0038(17) 0.0218(19)
C8 0.039(2) 0.035(2) 0.035(2) 0.0000(17) -0.0032(18) 0.022(2)
C9 0.080(5) 0.180(9) 0.081(5) 0.082(6) 0.047(4) 0.086(6)
C10 0.186(15) 0.36(3) 0.51(3) 0.37(3) 0.25(2) 0.196(17)
C11 0.146(13) 0.69(5) 0.054(6) -0.005(14) 0.036(7) 0.17(2)
C12 0.117(8) 0.35(2) 0.124(8) 0.131(11) 0.082(7) 0.165(11)
C13 0.039(2) 0.041(2) 0.045(3) -0.006(2) -0.002(2) 0.019(2)
C14 0.044(3) 0.047(3) 0.041(3) 0.000(2) -0.003(2) 0.024(2)
C15 0.037(2) 0.038(2) 0.043(3) -0.0023(19) -0.0030(19) 0.017(2)
C16 0.045(3) 0.043(3) 0.043(3) -0.009(2) -0.012(2) 0.020(2)
C17 0.043(3) 0.045(3) 0.047(3) -0.004(2) -0.008(2) 0.022(2)
C18 0.045(3) 0.037(2) 0.056(3) -0.006(2) -0.008(2) 0.022(2)
C19 0.038(2) 0.046(3) 0.046(3) -0.011(2) -0.004(2) 0.017(2)
C20 0.037(2) 0.042(3) 0.044(3) -0.004(2) -0.007(2) 0.016(2)
C21 0.057(3) 0.051(3) 0.053(3) 0.000(2) -0.009(2) 0.030(3)
C22 0.19(2) 0.078(11) 0.073(12) -0.035(9) -0.086(14) 0.092(14)
C23 0.16(2) 0.23(3) 0.080(12) 0.034(16) 0.012(14) 0.18(3)
C24 0.098(12) 0.073(12) 0.087(13) 0.031(9) -0.008(9) 0.028(10)
C22A 0.68(10) 0.90(13) 0.11(2) 0.25(5) 0.19(4) 0.75(11)
C23A 0.070(12) 0.22(4) 0.15(3) 0.08(3) -0.007(14) 0.062(19)
C24A 0.40(7) 0.13(3) 0.27(5) -0.08(3) -0.26(5) 0.18(4)

loop_
_atom_type_symbol
_atom_type_description
_atom_type_scat_dispersion_real
_atom_type_scat_dispersion_imag
_atom_type_scat_source
C C 0.0033 0.0016 'International Tables Vol C Tables 4.2.6.8 and 6.1.1.4'
H H 0.0000 0.0000 'International Tables Vol C Tables 4.2.6.8 and 6.1.1.4'
O O 0.0106 0.0060 'International Tables Vol C Tables 4.2.6.8 and 6.1.1.4'
Co Co 0.3494 0.9721 'International Tables Vol C Tables 4.2.6.8 and 6.1.1.4'

loop_
_geom_angle_atom_site_label_1
_geom_angle_atom_site_label_2
_geom_angle_atom_site_label_3
_geom_angle
_geom_angle_site_symmetry_1
_geom_angle_site_symmetry_3
O9 Co1 O9 96.35(11) . 2
O9 Co1 O9 96.36(11) . 3
O9 Co1 O9 96.35(11) 2 3
O9 Co1 O4 91.47(11) . 15
O9 Co1 O4 172.12(11) 2 15
O9 Co1 O4 83.58(12) 3 15
O9 Co1 O4 172.12(11) . 14_445
O9 Co1 O4 83.58(12) 2 14_445
O9 Co1 O4 91.48(11) 3 14_445
O4 Co1 O4 88.55(13) 15 14_445
O9 Co1 O4 83.58(12) . 13_455
O9 Co1 O4 91.47(11) 2 13_455
O9 Co1 O4 172.12(11) 3 13_455
O4 Co1 O4 88.54(13) 15 13_455
O4 Co1 O4 88.54(13) 14_445 13_455
O9 Co2 O2 89.64(12) . .
O9 Co2 O10 88.72(15) . .
O2 Co2 O10 112.97(11) . .
O9 Co2 O11 170.94(13) . .
O2 Co2 O11 81.69(13) . .
O10 Co2 O11 92.24(15) . .
O9 Co2 O6 102.74(15) . .
O2 Co2 O6 158.64(14) . .
O10 Co2 O6 84.99(13) . .
O11 Co2 O6 86.31(15) . .
O9 Co2 O5 96.46(13) . .
O2 Co2 O5 105.62(13) . .
O10 Co2 O5 141.10(12) . .
O11 Co2 O5 88.44(14) . .
O6 Co2 O5 56.22(14) . .
O9 Co3 O1 97.05(12) . .
O9 Co3 O13 175.29(14) . .
O1 Co3 O13 87.19(15) . .
O9 Co3 O3 89.50(13) . 15
O1 Co3 O3 172.45(14) . 15
O13 Co3 O3 86.41(16) . 15
O9 Co3 O12 90.49(13) . .
O1 Co3 O12 91.57(15) . .
O13 Co3 O12 87.34(16) . .
O3 Co3 O12 92.14(15) 15 .
O9 Co3 O4 82.33(11) . 13_455
O1 Co3 O4 87.35(13) . 13_455
O13 Co3 O4 99.96(14) . 13_455
O3 Co3 O4 89.81(12) 15 13_455
O12 Co3 O4 172.54(13) . 13_455
O7 Co4 O7 99.74(13) 3_565 2_665
O7 Co4 O7 99.74(13) 3_565 .
O7 Co4 O7 99.74(13) 2_665 .
O7 Co4 O8 59.65(13) 3_565 3_565
O7 Co4 O8 146.75(16) 2_665 3_565
O7 Co4 O8 108.90(17) . 3_565
O7 Co4 O8 108.90(17) 3_565 2_665
O7 Co4 O8 59.65(13) 2_665 2_665
O7 Co4 O8 146.75(16) . 2_665
O8 Co4 O8 100.12(13) 3_565 2_665
O7 Co4 O8 146.75(16) 3_565 .
O7 Co4 O8 108.90(17) 2_665 .
O7 Co4 O8 59.65(13) . .
O8 Co4 O8 100.12(13) 3_565 .
O8 Co4 O8 100.12(12) 2_665 .
C7 O1 Co3 129.8(3) . .
C7 O2 Co2 125.8(3) . .
C8 O3 Co3 130.0(3) . 14_455
C8 O4 Co1 127.0(3) . 13_455
C8 O4 Co3 135.1(3) . 13_455
Co1 O4 Co3 90.64(11) 13_455 13_455
C19 O5 Co2 85.7(3) . .
C19 O6 Co2 97.0(3) . .
C20 O7 Co4 91.4(3) . .
C20 O8 Co4 90.3(3) . .
Co3 O9 Co2 117.44(14) . .
Co3 O9 Co1 98.05(12) . .
Co2 O9 Co1 117.54(14) . .
Co3 O9 H9A 120(4) . .
Co2 O9 H9A 101(4) . .
Co1 O9 H9A 103(4) . .
Co2 O10 Co2 115.36(10) 2 3
Co2 O10 Co2 115.36(10) 2 .
Co2 O10 Co2 115.36(10) 3 .
Co2 O10 H10D 102.63(13) 2 .
Co2 O10 H10D 102.63(14) 3 .
Co2 O10 H10D 102.63(14) . .
Co2 O11 H11D 96.9 . .
Co2 O11 H11E 112.1 . .
H11D O11 H11E 107.7 . .
Co3 O12 H12D 104.1 . .
Co3 O12 H12E 103.8 . .
H12D O12 H12E 108.4 . .
Co3 O13 H13A 150.0 . .
Co3 O13 H13B 104.9 . .
H13A O13 H13B 105.1 . .
C6 C1 C2 120.1(4) . .
C6 C1 C7 120.6(4) . .
C2 C1 C7 119.3(4) . .
C3 C2 C1 119.1(4) . .
C3 C2 H2A 120.5 . .
C1 C2 H2A 120.5 . .
C2 C3 C4 120.0(4) . .
C2 C3 C8 119.7(4) . .
C4 C3 C8 120.2(4) . .
C5 C4 C3 121.8(4) . .
C5 C4 H4A 119.1 . .
C3 C4 H4A 119.1 . .
C4 C5 C6 117.7(5) . .
C4 C5 C9 121.6(5) . .
C6 C5 C9 120.7(5) . .
C1 C6 C5 121.3(4) . .
C1 C6 H6A 119.3 . .
C5 C6 H6A 119.3 . .
O1 C7 O2 125.3(4) . .
O1 C7 C1 117.4(4) . .
O2 C7 C1 117.2(4) . .
O3 C8 O4 124.9(4) . .
O3 C8 C3 116.1(4) . .
O4 C8 C3 118.9(4) . .
C12 C9 C11 112.6(12) . .
C12 C9 C10 107.3(11) . .
C11 C9 C10 109.1(12) . .
C12 C9 C5 113.0(6) . .
C11 C9 C5 107.9(8) . .
C10 C9 C5 106.7(8) . .
C9 C10 H10A 109.5 . .
C9 C10 H10B 109.5 . .
H10A C10 H10B 109.5 . .
C9 C10 H10C 109.5 . .
H10A C10 H10C 109.5 . .
H10B C10 H10C 109.5 . .
C9 C11 H11A 109.5 . .
C9 C11 H11B 109.5 . .
H11A C11 H11B 109.5 . .
C9 C11 H11C 109.5 . .
H11A C11 H11C 109.5 . .
H11B C11 H11C 109.5 . .
C9 C12 H12A 109.5 . .
C9 C12 H12B 109.5 . .
H12A C12 H12B 109.5 . .
C9 C12 H12C 109.5 . .
H12A C12 H12C 109.5 . .
H12B C12 H12C 109.5 . .
C14 C13 C18 120.3(4) . .
C14 C13 C19 119.1(4) . .
C18 C13 C19 120.5(4) . .
C13 C14 C15 120.1(4) . .
C13 C14 H14A 120.0 . .
C15 C14 H14A 120.0 . .
C14 C15 C16 118.7(4) . .
C14 C15 C20 119.3(4) . .
C16 C15 C20 122.0(4) . .
C17 C16 C15 123.3(4) . .
C17 C16 H16A 118.4 . .
C15 C16 H16A 118.4 . .
C16 C17 C18 115.4(4) . .
C16 C17 C21 121.9(4) . .
C18 C17 C21 122.6(4) . .
C13 C18 C17 122.3(4) . .
C13 C18 H18A 118.9 . .
C17 C18 H18A 118.9 . .
O5 C19 O6 119.6(5) . .
O5 C19 C13 121.8(5) . .
O6 C19 C13 118.6(5) . .
O7 C20 O8 118.6(5) . .
O7 C20 C15 120.2(4) . .
O8 C20 C15 121.1(4) . .
C22A C21 C24A 109.4(12) . .
C22A C21 C23 138.3(11) . .
C24A C21 C23 61.4(15) . .
C22A C21 C23A 108.8(12) . .
C24A C21 C23A 106.4(11) . .
C23 C21 C23A 48.2(13) . .
C22A C21 C24 63.2(18) . .
C24A C21 C24 50.4(18) . .
C23 C21 C24 109.1(10) . .
C23A C21 C24 139.4(11) . .
C22A C21 C22 48.9(18) . .
C24A C21 C22 135.1(10) . .
C23 C21 C22 106.3(10) . .
C23A C21 C22 62.1(14) . .
C24 C21 C22 108.0(9) . .
C22A C21 C17 111.3(8) . .
C24A C21 C17 112.3(8) . .
C23 C21 C17 109.5(7) . .
C23A C21 C17 108.4(8) . .
C24 C21 C17 111.4(7) . .
C22 C21 C17 112.4(6) . .
C21 C22 H22A 109.5 . .
C21 C22 H22B 109.5 . .
H22A C22 H22B 109.5 . .
C21 C22 H22C 109.5 . .
H22A C22 H22C 109.5 . .
H22B C22 H22C 109.5 . .
C21 C23 H23A 109.5 . .
C21 C23 H23B 109.5 . .
H23A C23 H23B 109.5 . .
C21 C23 H23C 109.5 . .
H23A C23 H23C 109.5 . .
H23B C23 H23C 109.5 . .
C21 C24 H24A 109.5 . .
C21 C24 H24B 109.5 . .
H24A C24 H24B 109.5 . .
C21 C24 H24C 109.5 . .
H24A C24 H24C 109.5 . .
H24B C24 H24C 109.5 . .
C21 C22A H22D 109.5 . .
C21 C22A H22E 109.5 . .
H22D C22A H22E 109.5 . .
C21 C22A H22F 109.5 . .
H22D C22A H22F 109.5 . .
H22E C22A H22F 109.5 . .
C21 C23A H23D 109.5 . .
C21 C23A H23E 109.5 . .
H23D C23A H23E 109.5 . .
C21 C23A H23F 109.5 . .
H23D C23A H23F 109.5 . .
H23E C23A H23F 109.5 . .
C21 C24A H24D 109.5 . .
C21 C24A H24E 109.5 . .
H24D C24A H24E 109.5 . .
C21 C24A H24F 109.5 . .
H24D C24A H24F 109.5 . .
H24E C24A H24F 109.5 . .

loop_
_geom_bond_atom_site_label_1
_geom_bond_atom_site_label_2
_geom_bond_distance
_geom_bond_site_symmetry_2
Co1 O9 2.093(3) .
Co1 O9 2.093(3) 2
Co1 O9 2.093(3) 3
Co1 O4 2.136(3) 15
Co1 O4 2.136(3) 14_445
Co1 O4 2.136(3) 13_455
Co2 O9 2.076(3) .
Co2 O2 2.090(3) .
Co2 O10 2.1086(12) .
Co2 O11 2.128(3) .
Co2 O6 2.142(4) .
Co2 O5 2.397(4) .
Co3 O9 2.032(3) .
Co3 O1 2.055(3) .
Co3 O13 2.058(4) .
Co3 O3 2.083(3) 15
Co3 O12 2.153(4) .
Co3 O4 2.243(3) 13_455
Co4 O7 2.170(4) 3_565
Co4 O7 2.170(4) 2_665
Co4 O7 2.170(4) .
Co4 O8 2.189(4) 3_565
Co4 O8 2.189(4) 2_665
Co4 O8 2.189(4) .
O1 C7 1.256(5) .
O2 C7 1.271(5) .
O3 C8 1.259(5) .
O3 Co3 2.083(3) 14_455
O4 C8 1.276(5) .
O4 Co1 2.136(3) 13_455
O4 Co3 2.243(3) 13_455
O5 C19 1.233(6) .
O6 C19 1.255(6) .
O7 C20 1.256(6) .
O8 C20 1.265(6) .
O9 H9A 0.8330(11) .
O10 Co2 2.1086(12) 2
O10 Co2 2.1086(12) 3
O10 H10D 0.8400(10) .
O11 H11D 0.8401 .
O11 H11E 0.8392 .
O12 H12D 0.8401 .
O12 H12E 0.8400 .
O13 H13A 0.8400 .
O13 H13B 0.8401 .
C1 C6 1.384(7) .
C1 C2 1.400(6) .
C1 C7 1.504(6) .
C2 C3 1.384(6) .
C2 H2A 0.9300 .
C3 C4 1.392(7) .
C3 C8 1.494(6) .
C4 C5 1.383(7) .
C4 H4A 0.9300 .
C5 C6 1.396(7) .
C5 C9 1.537(8) .
C6 H6A 0.9300 .
C9 C12 1.463(11) .
C9 C11 1.493(17) .
C9 C10 1.53(2) .
C10 H10A 0.9600 .
C10 H10B 0.9600 .
C10 H10C 0.9600 .
C11 H11A 0.9600 .
C11 H11B 0.9600 .
C11 H11C 0.9600 .
C12 H12A 0.9600 .
C12 H12B 0.9600 .
C12 H12C 0.9600 .
C13 C14 1.371(7) .
C13 C18 1.386(7) .
C13 C19 1.498(7) .
C14 C15 1.398(7) .
C14 H14A 0.9300 .
C15 C16 1.403(7) .
C15 C20 1.480(7) .
C16 C17 1.390(7) .
C16 H16A 0.9300 .
C17 C18 1.421(7) .
C17 C21 1.494(7) .
C18 H18A 0.9300 .
C21 C22A 1.446(9) .
C21 C24A 1.456(9) .
C21 C23 1.457(8) .
C21 C23A 1.468(9) .
C21 C24 1.465(8) .
C21 C22 1.473(8) .
C22 H22A 0.9600 .
C22 H22B 0.9600 .
C22 H22C 0.9600 .
C23 H23A 0.9600 .
C23 H23B 0.9600 .
C23 H23C 0.9600 .
C24 H24A 0.9600 .
C24 H24B 0.9600 .
C24 H24C 0.9600 .
C22A H22D 0.9600 .
C22A H22E 0.9600 .
C22A H22F 0.9600 .
C23A H23D 0.9600 .
C23A H23E 0.9600 .
C23A H23F 0.9600 .
C24A H24D 0.9600 .
C24A H24E 0.9600 .
C24A H24F 0.9600 .
